data_7026231
loop_
_publ_author_name
'Boutadla, Youcef'
'Davies, David L.'
'Al-Duaij, Omar'
'Fawcett, John'
'Jones, Rachel C.'
'Singh, Kuldip'

_publ_section_title
;
 Alkyne insertion into cyclometallated pyrazole and imine complexes of
 iridium, rhodium and ruthenium; relevance to catalytic formation of
 carbo- and heterocycles.
;
_journal_issue 43
_journal_name_full 'Dalton transactions (Cambridge, England : 2003)'
_journal_page_first 10447
_journal_page_last 10457
_journal_paper_doi 10.1039/c0dt00280a
_journal_volume 39
_journal_year 2010
_chemical_formula_moiety 'C25 H28 Cl N2 O4 Rh'
_chemical_formula_sum 'C25 H28 Cl N2 O4 Rh'
_chemical_formula_weight 558.85
_chemical_name_systematic
;
?
;
_space_group_IT_number 14
_symmetry_cell_setting monoclinic
_symmetry_space_group_name_Hall '-P 2yn'
_symmetry_space_group_name_H-M 'P 1 21/n 1'
_atom_sites_solution_hydrogens geom
_atom_sites_solution_primary direct
_atom_sites_solution_secondary difmap
_audit_creation_method SHELXL-97
_cell_angle_alpha 90.00
_cell_angle_beta 106.251(3)
_cell_angle_gamma 90.00
_cell_formula_units_Z 4
_cell_length_a 10.0361(17)
_cell_length_b 16.349(3)
_cell_length_c 15.289(3)
_cell_measurement_reflns_used 961
_cell_measurement_temperature 150(2)
_cell_measurement_theta_max 26.889
_cell_measurement_theta_min 2.180
_cell_volume 2408.4(8)
_computing_cell_refinement 'Bruker SMART'
_computing_data_collection 'Bruker SMART'
_computing_data_reduction 'Bruker SHELXTL'
_computing_molecular_graphics 'Bruker SHELXTL'
_computing_publication_material 'Bruker SHELXTL'
_computing_structure_refinement 'SHELXL-97 (Sheldrick, 1997)'
_computing_structure_solution 'SHELXS-97 (Sheldrick, 1990)'
_diffrn_ambient_temperature 150(2)
_diffrn_measured_fraction_theta_full 0.999
_diffrn_measured_fraction_theta_max 0.999
_diffrn_measurement_device_type 'Bruker Apex 2000 CCD area detector'
_diffrn_measurement_method 'phi and omega scans'
_diffrn_radiation_monochromator graphite
_diffrn_radiation_source 'fine-focus sealed tube'
_diffrn_radiation_type MoK\a
_diffrn_radiation_wavelength 0.71073
_diffrn_reflns_av_R_equivalents 0.0606
_diffrn_reflns_av_sigmaI/netI 0.0572
_diffrn_reflns_limit_h_max 12
_diffrn_reflns_limit_h_min -12
_diffrn_reflns_limit_k_max 20
_diffrn_reflns_limit_k_min -20
_diffrn_reflns_limit_l_max 19
_diffrn_reflns_limit_l_min -19
_diffrn_reflns_number 19939
_diffrn_reflns_theta_full 26.99
_diffrn_reflns_theta_max 26.99
_diffrn_reflns_theta_min 1.86
_exptl_absorpt_coefficient_mu 0.854
_exptl_absorpt_correction_T_max 0.802
_exptl_absorpt_correction_T_min 0.588
_exptl_absorpt_correction_type empirical
_exptl_absorpt_process_details
;
absorption correction based on 9985 reflections(SADABS);Rint 0.1401 before
correction and 0.0395 after;
;
_exptl_crystal_colour orange
_exptl_crystal_density_diffrn 1.541
_exptl_crystal_density_method 'not measured'
_exptl_crystal_description plate
_exptl_crystal_F_000 1144
_exptl_crystal_size_max 0.22
_exptl_crystal_size_mid 0.19
_exptl_crystal_size_min 0.07
_refine_diff_density_max 0.627
_refine_diff_density_min -0.561
_refine_diff_density_rms 0.099
_refine_ls_extinction_method none
_refine_ls_goodness_of_fit_ref 0.974
_refine_ls_hydrogen_treatment constr
_refine_ls_matrix_type full
_refine_ls_number_parameters 305
_refine_ls_number_reflns 5252
_refine_ls_number_restraints 0
_refine_ls_restrained_S_all 0.974
_refine_ls_R_factor_all 0.0473
_refine_ls_R_factor_gt 0.0357
_refine_ls_shift/su_max 0.002
_refine_ls_shift/su_mean 0.000
_refine_ls_structure_factor_coef Fsqd
_refine_ls_weighting_details 'calc w=1/[\s^2^(Fo^2^)+(0.0306P)^2^+0.0000P] where P=(Fo^2^+2Fc^2^)/3'
_refine_ls_weighting_scheme calc
_refine_ls_wR_factor_gt 0.0715
_refine_ls_wR_factor_ref 0.0750
_reflns_number_gt 4331
_reflns_number_total 5252
_reflns_threshold_expression >2sigma(I)
_cod_data_source_file c0dt00280a.txt
_cod_data_source_block 09084
_cod_depositor_comments
;
The following automatic conversions were performed:

'_symmetry_cell_setting' value 'Monoclinic' changed to 'monoclinic'
according to /home/saulius/struct/CIF-dictionaries/cif_core.dic
dictionary named 'cif_core.dic' version 2.4.2 from 2011-04-26.

Automatic conversion script
Id: cif_fix_values 1891 2012-01-12 08:04:46Z andrius 
;
_cod_original_cell_volume 2408.4(7)
_cod_original_sg_symbol_H-M P2(1)/n
_cod_database_code 7026231

loop_
_symmetry_equiv_pos_as_xyz
'x, y, z'
'-x+1/2, y+1/2, -z+1/2'
'-x, -y, -z'
'x-1/2, -y-1/2, z-1/2'

loop_
_atom_site_label
_atom_site_type_symbol
_atom_site_fract_x
_atom_site_fract_y
_atom_site_fract_z
_atom_site_U_iso_or_equiv
_atom_site_adp_type
_atom_site_occupancy
_atom_site_symmetry_multiplicity
_atom_site_calc_flag
_atom_site_refinement_flags
Rh1 Rh 0.67726(2) 0.802797(12) 0.788602(14) 0.01554(7) Uani 1 1 d .
Cl1 Cl 0.84122(7) 0.70995(4) 0.88486(5) 0.02398(16) Uani 1 1 d .
O1 O 0.52717(19) 0.62097(11) 0.83305(13) 0.0248(5) Uani 1 1 d .
O2 O 0.5795(2) 0.67739(11) 0.97290(13) 0.0231(4) Uani 1 1 d .
O3 O 0.2878(2) 0.81819(12) 0.96727(15) 0.0337(5) Uani 1 1 d .
O4 O 0.28578(19) 0.70471(11) 0.88474(13) 0.0224(4) Uani 1 1 d .
N1 N 0.7329(2) 0.89026(13) 0.89239(14) 0.0176(5) Uani 1 1 d .
N2 N 0.6457(2) 0.94465(13) 0.91626(15) 0.0172(5) Uani 1 1 d .
C1 C 0.5299(3) 0.76690(16) 0.84939(17) 0.0153(5) Uani 1 1 d .
C2 C 0.4286(3) 0.81345(15) 0.86416(17) 0.0157(5) Uani 1 1 d .
C3 C 0.4052(3) 0.90115(16) 0.83872(17) 0.0170(6) Uani 1 1 d .
C4 C 0.5076(3) 0.96160(16) 0.86254(18) 0.0173(6) Uani 1 1 d .
C5 C 0.8552(3) 0.89968(17) 0.95327(19) 0.0221(6) Uani 1 1 d .
H5 H 0.9359 0.8690 0.9541 0.026 Uiso 1 1 calc R
C6 C 0.8494(3) 0.96051(17) 1.01577(19) 0.0229(6) Uani 1 1 d .
H6 H 0.9230 0.9791 1.0656 0.028 Uiso 1 1 calc R
C7 C 0.7157(3) 0.98771(17) 0.99031(18) 0.0214(6) Uani 1 1 d .
H7 H 0.6783 1.0296 1.0195 0.026 Uiso 1 1 calc R
C8 C 0.4760(3) 1.04334(17) 0.84092(19) 0.0239(6) Uani 1 1 d .
H8 H 0.5465 1.0837 0.8584 0.029 Uiso 1 1 calc R
C9 C 0.3423(3) 1.06604(17) 0.7941(2) 0.0271(7) Uani 1 1 d .
H9 H 0.3210 1.1219 0.7797 0.033 Uiso 1 1 calc R
C10 C 0.2402(3) 1.00752(19) 0.76842(19) 0.0272(7) Uani 1 1 d .
H10 H 0.1485 1.0226 0.7353 0.033 Uiso 1 1 calc R
C11 C 0.2722(3) 0.92688(17) 0.79118(18) 0.0227(6) Uani 1 1 d .
H11 H 0.2005 0.8871 0.7737 0.027 Uiso 1 1 calc R
C12 C 0.5439(3) 0.68076(16) 0.88092(18) 0.0179(6) Uani 1 1 d .
C13 C 0.6022(4) 0.59624(19) 1.0105(2) 0.0423(9) Uani 1 1 d .
H13A H 0.5177 0.5636 0.9873 0.063 Uiso 1 1 calc R
H13B H 0.6254 0.5993 1.0770 0.063 Uiso 1 1 calc R
H13C H 0.6789 0.5706 0.9927 0.063 Uiso 1 1 calc R
C14 C 0.3272(3) 0.78097(16) 0.91105(19) 0.0199(6) Uani 1 1 d .
C15 C 0.2048(3) 0.66400(19) 0.9364(2) 0.0311(7) Uani 1 1 d .
H15A H 0.2612 0.6572 0.9996 0.047 Uiso 1 1 calc R
H15B H 0.1755 0.6102 0.9096 0.047 Uiso 1 1 calc R
H15C H 0.1227 0.6970 0.9351 0.047 Uiso 1 1 calc R
C16 C 0.7830(3) 0.78834(17) 0.67937(19) 0.0226(6) Uani 1 1 d .
C17 C 0.7373(3) 0.86926(17) 0.67761(18) 0.0235(6) Uani 1 1 d .
C18 C 0.5879(3) 0.86829(17) 0.66270(18) 0.0222(6) Uani 1 1 d .
C19 C 0.5429(3) 0.78484(17) 0.65238(18) 0.0213(6) Uani 1 1 d .
C20 C 0.6626(3) 0.73517(17) 0.66675(18) 0.0195(6) Uani 1 1 d .
C21 C 0.9289(3) 0.7598(2) 0.6921(2) 0.0320(7) Uani 1 1 d .
H21A H 0.9393 0.7401 0.6337 0.048 Uiso 1 1 calc R
H21B H 0.9499 0.7152 0.7367 0.048 Uiso 1 1 calc R
H21C H 0.9932 0.8053 0.7140 0.048 Uiso 1 1 calc R
C22 C 0.8245(4) 0.94496(19) 0.6895(2) 0.0384(8) Uani 1 1 d .
H22A H 0.9193 0.9321 0.7256 0.058 Uiso 1 1 calc R
H22B H 0.7853 0.9867 0.7211 0.058 Uiso 1 1 calc R
H22C H 0.8261 0.9657 0.6297 0.058 Uiso 1 1 calc R
C23 C 0.4969(3) 0.94216(19) 0.6393(2) 0.0339(8) Uani 1 1 d .
H23A H 0.4728 0.9518 0.5735 0.051 Uiso 1 1 calc R
H23B H 0.5462 0.9899 0.6716 0.051 Uiso 1 1 calc R
H23C H 0.4119 0.9332 0.6576 0.051 Uiso 1 1 calc R
C24 C 0.3953(3) 0.75624(19) 0.62994(19) 0.0275(7) Uani 1 1 d .
H24A H 0.3542 0.7575 0.5638 0.041 Uiso 1 1 calc R
H24B H 0.3425 0.7923 0.6591 0.041 Uiso 1 1 calc R
H24C H 0.3926 0.7002 0.6522 0.041 Uiso 1 1 calc R
C25 C 0.6677(3) 0.64375(16) 0.66096(19) 0.0248(6) Uani 1 1 d .
H25A H 0.5852 0.6203 0.6737 0.037 Uiso 1 1 calc R
H25B H 0.7512 0.6234 0.7058 0.037 Uiso 1 1 calc R
H25C H 0.6700 0.6277 0.5996 0.037 Uiso 1 1 calc R

loop_
_atom_site_aniso_label
_atom_site_aniso_U_11
_atom_site_aniso_U_22
_atom_site_aniso_U_33
_atom_site_aniso_U_23
_atom_site_aniso_U_13
_atom_site_aniso_U_12
Rh1 0.01608(11) 0.01515(12) 0.01619(12) -0.00166(9) 0.00583(8) -0.00013(9)
Cl1 0.0196(3) 0.0246(4) 0.0262(4) -0.0002(3) 0.0039(3) 0.0054(3)
O1 0.0249(11) 0.0174(10) 0.0321(12) -0.0058(9) 0.0077(9) -0.0024(8)
O2 0.0282(11) 0.0172(10) 0.0224(11) 0.0044(8) 0.0046(9) -0.0015(8)
O3 0.0465(14) 0.0216(11) 0.0451(14) -0.0070(10) 0.0324(12) -0.0035(10)
O4 0.0232(10) 0.0196(11) 0.0275(11) -0.0029(8) 0.0125(9) -0.0068(8)
N1 0.0177(11) 0.0170(12) 0.0191(12) -0.0036(9) 0.0065(10) 0.0002(9)
N2 0.0184(12) 0.0150(12) 0.0193(12) -0.0023(9) 0.0070(10) -0.0019(9)
C1 0.0174(13) 0.0174(14) 0.0095(13) -0.0027(10) 0.0013(11) -0.0025(11)
C2 0.0172(13) 0.0167(14) 0.0129(13) -0.0020(10) 0.0037(11) -0.0044(11)
C3 0.0188(14) 0.0186(14) 0.0161(13) -0.0016(11) 0.0090(11) 0.0025(11)
C4 0.0165(14) 0.0199(14) 0.0172(14) -0.0013(11) 0.0074(11) 0.0017(11)
C5 0.0147(14) 0.0243(16) 0.0263(16) -0.0001(12) 0.0043(12) -0.0008(12)
C6 0.0222(15) 0.0226(16) 0.0213(15) -0.0032(12) 0.0016(12) -0.0054(12)
C7 0.0281(16) 0.0175(15) 0.0202(15) -0.0063(11) 0.0096(12) -0.0056(12)
C8 0.0267(16) 0.0178(15) 0.0297(17) 0.0011(12) 0.0122(13) 0.0000(12)
C9 0.0346(17) 0.0188(15) 0.0320(17) 0.0078(12) 0.0160(14) 0.0102(13)
C10 0.0213(15) 0.0348(18) 0.0250(16) 0.0051(13) 0.0056(13) 0.0104(13)
C11 0.0203(15) 0.0256(16) 0.0212(15) -0.0024(12) 0.0042(12) 0.0006(12)
C12 0.0116(13) 0.0193(15) 0.0228(15) -0.0003(11) 0.0050(11) -0.0020(11)
C13 0.055(2) 0.0247(18) 0.040(2) 0.0151(15) 0.0015(17) -0.0042(16)
C14 0.0186(14) 0.0177(15) 0.0224(15) 0.0013(11) 0.0043(12) 0.0012(11)
C15 0.0302(17) 0.0290(17) 0.0378(19) 0.0018(14) 0.0155(15) -0.0095(14)
C16 0.0282(16) 0.0257(16) 0.0187(14) -0.0061(12) 0.0145(12) -0.0035(12)
C17 0.0353(17) 0.0206(15) 0.0195(15) -0.0019(12) 0.0157(13) -0.0037(13)
C18 0.0333(17) 0.0224(15) 0.0131(14) 0.0007(11) 0.0101(12) 0.0026(13)
C19 0.0232(15) 0.0285(16) 0.0109(13) -0.0013(11) 0.0024(11) -0.0014(12)
C20 0.0244(15) 0.0213(15) 0.0140(14) -0.0016(11) 0.0073(12) -0.0008(12)
C21 0.0258(16) 0.0304(18) 0.045(2) -0.0121(15) 0.0189(15) -0.0051(14)
C22 0.054(2) 0.0253(18) 0.046(2) -0.0032(15) 0.0296(18) -0.0082(16)
C23 0.047(2) 0.0331(18) 0.0255(17) 0.0074(14) 0.0156(15) 0.0118(15)
C24 0.0232(15) 0.0362(18) 0.0206(16) -0.0030(13) 0.0018(13) 0.0037(13)
C25 0.0278(16) 0.0225(16) 0.0260(16) -0.0070(12) 0.0105(13) -0.0023(13)

loop_
_atom_type_symbol
_atom_type_description
_atom_type_scat_dispersion_real
_atom_type_scat_dispersion_imag
_atom_type_scat_source
C C 0.0033 0.0016 'International Tables Vol C Tables 4.2.6.8 and 6.1.1.4'
H H 0.0000 0.0000 'International Tables Vol C Tables 4.2.6.8 and 6.1.1.4'
N N 0.0061 0.0033 'International Tables Vol C Tables 4.2.6.8 and 6.1.1.4'
O O 0.0106 0.0060 'International Tables Vol C Tables 4.2.6.8 and 6.1.1.4'
Cl Cl 0.1484 0.1585 'International Tables Vol C Tables 4.2.6.8 and 6.1.1.4'
Rh Rh -1.1178 0.9187 'International Tables Vol C Tables 4.2.6.8 and 6.1.1.4'

loop_
_geom_angle_atom_site_label_1
_geom_angle_atom_site_label_2
_geom_angle_atom_site_label_3
_geom_angle
C1 Rh1 N1 85.67(9)
C1 Rh1 C20 111.51(10)
N1 Rh1 C20 162.53(10)
C1 Rh1 C19 93.66(10)
N1 Rh1 C19 141.79(10)
C20 Rh1 C19 38.45(10)
C1 Rh1 C18 112.00(11)
N1 Rh1 C18 107.00(10)
C20 Rh1 C18 64.55(10)
C19 Rh1 C18 38.66(10)
C1 Rh1 C16 150.32(10)
N1 Rh1 C16 124.00(10)
C20 Rh1 C16 38.93(10)
C19 Rh1 C16 64.06(11)
C18 Rh1 C16 63.36(11)
C1 Rh1 C17 150.37(11)
N1 Rh1 C17 99.92(9)
C20 Rh1 C17 63.69(10)
C19 Rh1 C17 64.04(10)
C18 Rh1 C17 38.48(10)
C16 Rh1 C17 36.52(10)
C1 Rh1 Cl1 89.92(8)
N1 Rh1 Cl1 88.61(6)
C20 Rh1 Cl1 94.31(8)
C19 Rh1 Cl1 129.59(8)
C18 Rh1 Cl1 153.54(8)
C16 Rh1 Cl1 90.22(8)
C17 Rh1 Cl1 119.10(8)
C12 O2 C13 114.8(2)
C14 O4 C15 116.1(2)
C5 N1 N2 105.8(2)
C5 N1 Rh1 127.58(19)
N2 N1 Rh1 126.32(16)
C7 N2 N1 109.9(2)
C7 N2 C4 125.1(2)
N1 N2 C4 124.3(2)
C2 C1 C12 119.5(2)
C2 C1 Rh1 126.5(2)
C12 C1 Rh1 113.99(18)
C1 C2 C3 125.2(2)
C1 C2 C14 122.0(2)
C3 C2 C14 112.9(2)
C11 C3 C4 116.7(2)
C11 C3 C2 119.0(2)
C4 C3 C2 124.2(2)
C8 C4 C3 121.0(2)
C8 C4 N2 116.3(2)
C3 C4 N2 122.5(2)
N1 C5 C6 110.9(2)
N1 C5 H5 124.5
C6 C5 H5 124.5
C7 C6 C5 105.3(2)
C7 C6 H6 127.4
C5 C6 H6 127.4
N2 C7 C6 108.0(2)
N2 C7 H7 126.0
C6 C7 H7 126.0
C9 C8 C4 120.3(3)
C9 C8 H8 119.9
C4 C8 H8 119.8
C10 C9 C8 119.9(3)
C10 C9 H9 120.1
C8 C9 H9 120.1
C9 C10 C11 119.4(3)
C9 C10 H10 120.3
C11 C10 H10 120.3
C10 C11 C3 122.8(3)
C10 C11 H11 118.6
C3 C11 H11 118.6
O1 C12 O2 123.4(2)
O1 C12 C1 126.1(2)
O2 C12 C1 110.5(2)
O2 C13 H13A 109.5
O2 C13 H13B 109.5
H13A C13 H13B 109.5
O2 C13 H13C 109.5
H13A C13 H13C 109.5
H13B C13 H13C 109.5
O3 C14 O4 123.2(3)
O3 C14 C2 124.4(3)
O4 C14 C2 112.5(2)
O4 C15 H15A 109.5
O4 C15 H15B 109.5
H15A C15 H15B 109.5
O4 C15 H15C 109.5
H15A C15 H15C 109.5
H15B C15 H15C 109.5
C17 C16 C20 107.8(3)
C17 C16 C21 127.0(3)
C20 C16 C21 125.2(3)
C17 C16 Rh1 72.02(16)
C20 C16 Rh1 67.12(15)
C21 C16 Rh1 126.1(2)
C16 C17 C18 108.2(2)
C16 C17 C22 127.0(3)
C18 C17 C22 124.8(3)
C16 C17 Rh1 71.47(16)
C18 C17 Rh1 68.17(15)
C22 C17 Rh1 125.6(2)
C19 C18 C17 107.9(2)
C19 C18 C23 126.2(3)
C17 C18 C23 124.3(3)
C19 C18 Rh1 70.50(15)
C17 C18 Rh1 73.35(16)
C23 C18 Rh1 133.2(2)
C20 C19 C18 107.6(2)
C20 C19 C24 126.7(3)
C18 C19 C24 125.7(3)
C20 C19 Rh1 69.81(15)
C18 C19 Rh1 70.85(15)
C24 C19 Rh1 124.96(19)
C19 C20 C16 108.3(2)
C19 C20 C25 127.2(2)
C16 C20 C25 124.2(2)
C19 C20 Rh1 71.73(15)
C16 C20 Rh1 73.95(15)
C25 C20 Rh1 124.92(19)
C16 C21 H21A 109.5
C16 C21 H21B 109.5
H21A C21 H21B 109.5
C16 C21 H21C 109.5
H21A C21 H21C 109.5
H21B C21 H21C 109.5
C17 C22 H22A 109.5
C17 C22 H22B 109.5
H22A C22 H22B 109.5
C17 C22 H22C 109.5
H22A C22 H22C 109.5
H22B C22 H22C 109.5
C18 C23 H23A 109.5
C18 C23 H23B 109.5
H23A C23 H23B 109.5
C18 C23 H23C 109.5
H23A C23 H23C 109.5
H23B C23 H23C 109.5
C19 C24 H24A 109.5
C19 C24 H24B 109.5
H24A C24 H24B 109.5
C19 C24 H24C 109.5
H24A C24 H24C 109.5
H24B C24 H24C 109.5
C20 C25 H25A 109.5
C20 C25 H25B 109.5
H25A C25 H25B 109.5
C20 C25 H25C 109.5
H25A C25 H25C 109.5
H25B C25 H25C 109.5

loop_
_geom_bond_atom_site_label_1
_geom_bond_atom_site_label_2
_geom_bond_distance
Rh1 C1 2.040(3)
Rh1 N1 2.093(2)
Rh1 C20 2.136(3)
Rh1 C19 2.161(3)
Rh1 C18 2.166(3)
Rh1 C16 2.228(3)
Rh1 C17 2.235(3)
Rh1 Cl1 2.4131(7)
O1 C12 1.204(3)
O2 C12 1.352(3)
O2 C13 1.438(3)
O3 C14 1.207(3)
O4 C14 1.340(3)
O4 C15 1.445(3)
N1 C5 1.326(3)
N1 N2 1.367(3)
N2 C7 1.351(3)
N2 C4 1.426(3)
C1 C2 1.339(4)
C1 C12 1.482(4)
C2 C3 1.487(3)
C2 C14 1.497(4)
C3 C11 1.395(4)
C3 C4 1.399(4)
C4 C8 1.392(4)
C5 C6 1.391(4)
C5 H5 0.9500
C6 C7 1.363(4)
C6 H6 0.9500
C7 H7 0.9500
C8 C9 1.383(4)
C8 H8 0.9500
C9 C10 1.376(4)
C9 H9 0.9500
C10 C11 1.378(4)
C10 H10 0.9500
C11 H11 0.9500
C13 H13A 0.9800
C13 H13B 0.9800
C13 H13C 0.9800
C15 H15A 0.9800
C15 H15B 0.9800
C15 H15C 0.9800
C16 C17 1.398(4)
C16 C20 1.457(4)
C16 C21 1.497(4)
C17 C18 1.452(4)
C17 C22 1.498(4)
C18 C19 1.432(4)
C18 C23 1.496(4)
C19 C20 1.415(4)
C19 C24 1.499(4)
C20 C25 1.499(4)
C21 H21A 0.9800
C21 H21B 0.9800
C21 H21C 0.9800
C22 H22A 0.9800
C22 H22B 0.9800
C22 H22C 0.9800
C23 H23A 0.9800
C23 H23B 0.9800
C23 H23C 0.9800
C24 H24A 0.9800
C24 H24B 0.9800
C24 H24C 0.9800
C25 H25A 0.9800
C25 H25B 0.9800
C25 H25C 0.9800

loop_
_geom_torsion_atom_site_label_1
_geom_torsion_atom_site_label_2
_geom_torsion_atom_site_label_3
_geom_torsion_atom_site_label_4
_geom_torsion
C1 Rh1 N1 C5 120.9(2)
C20 Rh1 N1 C5 -69.1(4)
C19 Rh1 N1 C5 -148.6(2)
C18 Rh1 N1 C5 -127.4(2)
C16 Rh1 N1 C5 -58.4(3)
C17 Rh1 N1 C5 -88.4(2)
Cl1 Rh1 N1 C5 30.9(2)
C1 Rh1 N1 N2 -52.5(2)
C20 Rh1 N1 N2 117.5(3)
C19 Rh1 N1 N2 37.9(3)
C18 Rh1 N1 N2 59.2(2)
C16 Rh1 N1 N2 128.2(2)
C17 Rh1 N1 N2 98.2(2)
Cl1 Rh1 N1 N2 -142.5(2)
C5 N1 N2 C7 1.1(3)
Rh1 N1 N2 C7 175.63(17)
C5 N1 N2 C4 172.3(2)
Rh1 N1 N2 C4 -13.2(3)
N1 Rh1 C1 C2 58.6(2)
C20 Rh1 C1 C2 -118.2(2)
C19 Rh1 C1 C2 -83.1(2)
C18 Rh1 C1 C2 -48.0(3)
C16 Rh1 C1 C2 -122.5(3)
C17 Rh1 C1 C2 -43.9(3)
Cl1 Rh1 C1 C2 147.2(2)
N1 Rh1 C1 C12 -119.77(19)
C20 Rh1 C1 C12 63.4(2)
C19 Rh1 C1 C12 98.53(19)
C18 Rh1 C1 C12 133.63(18)
C16 Rh1 C1 C12 59.2(3)
C17 Rh1 C1 C12 137.7(2)
Cl1 Rh1 C1 C12 -31.15(17)
C12 C1 C2 C3 178.1(2)
Rh1 C1 C2 C3 -0.2(4)
C12 C1 C2 C14 -0.6(4)
Rh1 C1 C2 C14 -178.91(18)
C1 C2 C3 C11 130.6(3)
C14 C2 C3 C11 -50.5(3)
C1 C2 C3 C4 -52.0(4)
C14 C2 C3 C4 126.8(3)
C11 C3 C4 C8 1.2(4)
C2 C3 C4 C8 -176.1(2)
C11 C3 C4 N2 175.8(2)
C2 C3 C4 N2 -1.5(4)
C7 N2 C4 C8 44.2(4)
N1 N2 C4 C8 -125.7(3)
C7 N2 C4 C3 -130.6(3)
N1 N2 C4 C3 59.5(4)
N2 N1 C5 C6 -1.0(3)
Rh1 N1 C5 C6 -175.43(18)
N1 C5 C6 C7 0.5(3)
N1 N2 C7 C6 -0.8(3)
C4 N2 C7 C6 -171.9(2)
C5 C6 C7 N2 0.2(3)
C3 C4 C8 C9 -0.9(4)
N2 C4 C8 C9 -175.9(2)
C4 C8 C9 C10 -0.2(4)
C8 C9 C10 C11 1.1(4)
C9 C10 C11 C3 -0.8(4)
C4 C3 C11 C10 -0.4(4)
C2 C3 C11 C10 177.1(3)
C13 O2 C12 O1 2.6(4)
C13 O2 C12 C1 -177.2(2)
C2 C1 C12 O1 114.4(3)
Rh1 C1 C12 O1 -67.1(3)
C2 C1 C12 O2 -65.9(3)
Rh1 C1 C12 O2 112.6(2)
C15 O4 C14 O3 -8.2(4)
C15 O4 C14 C2 170.8(2)
C1 C2 C14 O3 138.4(3)
C3 C2 C14 O3 -40.5(4)
C1 C2 C14 O4 -40.6(3)
C3 C2 C14 O4 140.5(2)
C1 Rh1 C16 C17 125.5(2)
N1 Rh1 C16 C17 -55.8(2)
C20 Rh1 C16 C17 119.1(2)
C19 Rh1 C16 C17 80.72(18)
C18 Rh1 C16 C17 37.40(17)
Cl1 Rh1 C16 C17 -144.30(17)
C1 Rh1 C16 C20 6.4(3)
N1 Rh1 C16 C20 -174.94(14)
C19 Rh1 C16 C20 -38.39(16)
C18 Rh1 C16 C20 -81.71(18)
C17 Rh1 C16 C20 -119.1(2)
Cl1 Rh1 C16 C20 96.59(15)
C1 Rh1 C16 C21 -111.4(3)
N1 Rh1 C16 C21 67.3(3)
C20 Rh1 C16 C21 -117.8(3)
C19 Rh1 C16 C21 -156.2(3)
C18 Rh1 C16 C21 160.5(3)
C17 Rh1 C16 C21 123.1(3)
Cl1 Rh1 C16 C21 -21.2(2)
C20 C16 C17 C18 -0.8(3)
C21 C16 C17 C18 179.4(3)
Rh1 C16 C17 C18 -58.49(19)
C20 C16 C17 C22 178.8(3)
C21 C16 C17 C22 -1.1(5)
Rh1 C16 C17 C22 121.1(3)
C20 C16 C17 Rh1 57.73(19)
C21 C16 C17 Rh1 -122.1(3)
C1 Rh1 C17 C16 -125.4(2)
N1 Rh1 C17 C16 135.87(17)
C20 Rh1 C17 C16 -37.76(17)
C19 Rh1 C17 C16 -80.80(18)
C18 Rh1 C17 C16 -119.2(2)
Cl1 Rh1 C17 C16 41.90(19)
C1 Rh1 C17 C18 -6.1(3)
N1 Rh1 C17 C18 -104.89(16)
C20 Rh1 C17 C18 81.47(17)
C19 Rh1 C17 C18 38.44(15)
C16 Rh1 C17 C18 119.2(2)
Cl1 Rh1 C17 C18 161.14(13)
C1 Rh1 C17 C22 111.9(3)
N1 Rh1 C17 C22 13.1(3)
C20 Rh1 C17 C22 -160.5(3)
C19 Rh1 C17 C22 156.5(3)
C18 Rh1 C17 C22 118.0(3)
C16 Rh1 C17 C22 -122.7(3)
Cl1 Rh1 C17 C22 -80.8(3)
C16 C17 C18 C19 -1.9(3)
C22 C17 C18 C19 178.6(3)
Rh1 C17 C18 C19 -62.42(18)
C16 C17 C18 C23 -168.1(3)
C22 C17 C18 C23 12.4(4)
Rh1 C17 C18 C23 131.4(3)
C16 C17 C18 Rh1 60.5(2)
C22 C17 C18 Rh1 -119.0(3)
C1 Rh1 C18 C19 -66.74(18)
N1 Rh1 C18 C19 -158.94(15)
C20 Rh1 C18 C19 37.48(16)
C16 Rh1 C18 C19 81.00(17)
C17 Rh1 C18 C19 116.5(2)
Cl1 Rh1 C18 C19 77.2(2)
C1 Rh1 C18 C17 176.74(15)
N1 Rh1 C18 C17 84.54(16)
C20 Rh1 C18 C17 -79.04(17)
C19 Rh1 C18 C17 -116.5(2)
C16 Rh1 C18 C17 -35.52(15)
Cl1 Rh1 C18 C17 -39.3(3)
C1 Rh1 C18 C23 55.0(3)
N1 Rh1 C18 C23 -37.2(3)
C20 Rh1 C18 C23 159.2(3)
C19 Rh1 C18 C23 121.7(4)
C16 Rh1 C18 C23 -157.2(3)
C17 Rh1 C18 C23 -121.7(4)
Cl1 Rh1 C18 C23 -161.1(2)
C17 C18 C19 C20 3.8(3)
C23 C18 C19 C20 169.7(3)
Rh1 C18 C19 C20 -60.45(18)
C17 C18 C19 C24 -175.9(3)
C23 C18 C19 C24 -10.0(4)
Rh1 C18 C19 C24 119.8(3)
C17 C18 C19 Rh1 64.28(18)
C23 C18 C19 Rh1 -129.9(3)
C1 Rh1 C19 C20 -120.69(17)
N1 Rh1 C19 C20 151.66(16)
C18 Rh1 C19 C20 117.9(2)
C16 Rh1 C19 C20 38.87(16)
C17 Rh1 C19 C20 79.65(17)
Cl1 Rh1 C19 C20 -27.76(19)
C1 Rh1 C19 C18 121.40(17)
N1 Rh1 C19 C18 33.7(2)
C20 Rh1 C19 C18 -117.9(2)
C16 Rh1 C19 C18 -79.05(17)
C17 Rh1 C19 C18 -38.26(16)
Cl1 Rh1 C19 C18 -145.67(14)
C1 Rh1 C19 C24 0.7(2)
N1 Rh1 C19 C24 -87.0(3)
C20 Rh1 C19 C24 121.4(3)
C18 Rh1 C19 C24 -120.7(3)
C16 Rh1 C19 C24 160.2(3)
C17 Rh1 C19 C24 -159.0(3)
Cl1 Rh1 C19 C24 93.6(2)
C18 C19 C20 C16 -4.3(3)
C24 C19 C20 C16 175.4(3)
Rh1 C19 C20 C16 -65.41(19)
C18 C19 C20 C25 -178.5(2)
C24 C19 C20 C25 1.3(5)
Rh1 C19 C20 C25 120.4(3)
C18 C19 C20 Rh1 61.11(18)
C24 C19 C20 Rh1 -119.2(3)
C17 C16 C20 C19 3.2(3)
C21 C16 C20 C19 -177.0(3)
Rh1 C16 C20 C19 63.96(19)
C17 C16 C20 C25 177.5(2)
C21 C16 C20 C25 -2.6(4)
Rh1 C16 C20 C25 -121.7(3)
C17 C16 C20 Rh1 -60.8(2)
C21 C16 C20 Rh1 119.1(3)
C1 Rh1 C20 C19 67.29(18)
N1 Rh1 C20 C19 -102.0(3)
C18 Rh1 C20 C19 -37.68(16)
C16 Rh1 C20 C19 -116.1(2)
C17 Rh1 C20 C19 -80.64(17)
Cl1 Rh1 C20 C19 158.91(15)
C1 Rh1 C20 C16 -176.62(16)
N1 Rh1 C20 C16 14.1(4)
C19 Rh1 C20 C16 116.1(2)
C18 Rh1 C20 C16 78.41(18)
C17 Rh1 C20 C16 35.45(16)
Cl1 Rh1 C20 C16 -85.01(15)
C1 Rh1 C20 C25 -55.8(3)
N1 Rh1 C20 C25 134.9(3)
C19 Rh1 C20 C25 -123.1(3)
C18 Rh1 C20 C25 -160.8(3)
C16 Rh1 C20 C25 120.8(3)
C17 Rh1 C20 C25 156.3(3)
Cl1 Rh1 C20 C25 35.8(2)
